data_7238440
loop_
_publ_author_name
'Narayan Biswas, Achintesh'
'Das, Purak'
'Sengupta, Sandip'
'Choudhury, Amitava'
'Bandyopadhyay, Pinaki'

_publ_section_title
;
 C(naphthyl)--H bond activation by rhodium: isolation, characterization
 and TD-DFT study of the cyclometallates
;
_journal_issue 7
_journal_name_full 'RSC Advances'
_journal_page_first 1279
_journal_paper_doi 10.1039/c1ra00572c
_journal_volume 1
_journal_year 2011
_chemical_formula_moiety 'C53 H42 Cl N2 O P2 Rh'
_chemical_formula_sum 'C53 H42 Cl N2 O P2 Rh'
_chemical_formula_weight 923.19
_space_group_IT_number 2
_space_group_name_Hall '-P 1'
_space_group_name_H-M_alt 'P -1'
_symmetry_cell_setting triclinic
_symmetry_space_group_name_Hall '-P 1'
_symmetry_space_group_name_H-M 'P -1'
_atom_sites_solution_hydrogens geom
_atom_sites_solution_primary direct
_atom_sites_solution_secondary difmap
_audit_creation_method SHELXL-97
_cell_angle_alpha 108.857(4)
_cell_angle_beta 99.704(5)
_cell_angle_gamma 100.613(5)
_cell_formula_units_Z 2
_cell_length_a 11.116(3)
_cell_length_b 11.742(4)
_cell_length_c 18.141(6)
_cell_measurement_reflns_used 7668
_cell_measurement_temperature 293(2)
_cell_measurement_theta_max 25.28
_cell_measurement_theta_min 2.33
_cell_volume 2135.2(12)
_computing_cell_refinement 'Bruker SMART'
_computing_data_collection 'Bruker SMART'
_computing_data_reduction 'Bruker SAINT'
_computing_molecular_graphics 'Bruker SHELXTL'
_computing_publication_material 'Bruker SHELXTL'
_computing_structure_refinement 'SHELXL-97 (Sheldrick, 1997)'
_computing_structure_solution 'Bruker SHELXTL'
_diffrn_ambient_temperature 293(2)
_diffrn_measured_fraction_theta_full 0.998
_diffrn_measured_fraction_theta_max 0.998
_diffrn_measurement_device_type 'CCD area detector'
_diffrn_measurement_method 'phi and omega scans'
_diffrn_radiation_monochromator graphite
_diffrn_radiation_source 'fine-focus sealed tube'
_diffrn_radiation_type MoK\a
_diffrn_radiation_wavelength 0.71073
_diffrn_reflns_av_R_equivalents 0.0430
_diffrn_reflns_av_sigmaI/netI 0.0555
_diffrn_reflns_limit_h_max 13
_diffrn_reflns_limit_h_min -13
_diffrn_reflns_limit_k_max 13
_diffrn_reflns_limit_k_min -13
_diffrn_reflns_limit_l_max 21
_diffrn_reflns_limit_l_min -21
_diffrn_reflns_number 20530
_diffrn_reflns_theta_full 25.00
_diffrn_reflns_theta_max 25.00
_diffrn_reflns_theta_min 1.22
_exptl_absorpt_coefficient_mu 0.580
_exptl_absorpt_correction_T_max 0.976
_exptl_absorpt_correction_T_min 0.850
_exptl_absorpt_correction_type none
_exptl_crystal_colour 'light green'
_exptl_crystal_density_diffrn 1.436
_exptl_crystal_density_method 'not measured'
_exptl_crystal_description Plate
_exptl_crystal_F_000 948
_exptl_crystal_size_max 0.36
_exptl_crystal_size_mid 0.22
_exptl_crystal_size_min 0.04
_refine_diff_density_max 0.703
_refine_diff_density_min -0.360
_refine_diff_density_rms 0.076
_refine_ls_extinction_method none
_refine_ls_goodness_of_fit_ref 1.048
_refine_ls_hydrogen_treatment constr
_refine_ls_matrix_type full
_refine_ls_number_parameters 542
_refine_ls_number_reflns 7501
_refine_ls_number_restraints 0
_refine_ls_restrained_S_all 1.048
_refine_ls_R_factor_all 0.0712
_refine_ls_R_factor_gt 0.0516
_refine_ls_shift/su_max 0.001
_refine_ls_shift/su_mean 0.000
_refine_ls_structure_factor_coef Fsqd
_refine_ls_weighting_details 'calc w=1/[\s^2^(Fo^2^)+(0.0561P)^2^+0.1733P] where P=(Fo^2^+2Fc^2^)/3'
_refine_ls_weighting_scheme calc
_refine_ls_wR_factor_gt 0.1077
_refine_ls_wR_factor_ref 0.1151
_reflns_number_gt 5819
_reflns_number_total 7501
_reflns_threshold_expression >2sigma(I)
_cod_data_source_file c1ra00572c.txt
_cod_data_source_block 4a
_cod_depositor_comments
;
The following automatic conversions were performed:

data item '_symmetry_cell_setting' value 'Triclinic' was changed to
'triclinic' in accordance with the
/home/saulius/struct/COD-crude-data/automatic-downloads/DataCite-retrospective/RSC/depositions/lib/dictionaries/cif_core.dic
dictionary named 'cif_core.dic' version 2.4.2 last updated on
2011-04-26.

Automatic conversion script
Id: cif_fix_values 6909 2019-04-08 15:41:33Z antanas 
;
_cod_original_cell_volume 2135.2(11)
_cod_original_sg_symbol_H-M P-1
_cod_database_code 7238440

loop_
_symmetry_equiv_pos_as_xyz
'x, y, z'
'-x, -y, -z'

loop_
_atom_site_label
_atom_site_type_symbol
_atom_site_fract_x
_atom_site_fract_y
_atom_site_fract_z
_atom_site_U_iso_or_equiv
_atom_site_adp_type
_atom_site_occupancy
_atom_site_symmetry_multiplicity
_atom_site_calc_flag
_atom_site_refinement_flags
Rh1 Rh 0.62530(3) 0.58549(3) 0.750813(18) 0.03855(12) Uani 1 1 d .
P2 P 0.67517(10) 0.80400(9) 0.78236(6) 0.0390(2) Uani 1 1 d .
P1 P 0.57204(10) 0.36615(9) 0.70545(6) 0.0417(3) Uani 1 1 d .
Cl1 Cl 0.65072(10) 0.56788(9) 0.62048(6) 0.0494(3) Uani 1 1 d .
N2 N 0.6233(3) 0.6020(3) 0.86036(19) 0.0449(8) Uani 1 1 d .
O1 O 0.8204(2) 0.5859(2) 0.79584(17) 0.0495(7) Uani 1 1 d .
C2 C 0.4222(4) 0.5943(4) 0.8247(3) 0.0545(11) Uani 1 1 d .
C42 C 0.8114(4) 0.8655(3) 0.7499(2) 0.0405(9) Uani 1 1 d .
C1 C 0.4414(4) 0.5852(3) 0.7497(3) 0.0472(10) Uani 1 1 d .
C18 C 0.6691(4) 0.2857(3) 0.6452(2) 0.0409(9) Uani 1 1 d .
C31 C 0.3104(5) 0.2419(5) 0.6633(3) 0.0722(14) Uani 1 1 d .
H31 H 0.3212 0.2374 0.7142 0.087 Uiso 1 1 calc R
C30 C 0.4137(4) 0.2938(3) 0.6405(2) 0.0444(10) Uani 1 1 d .
C36 C 0.7140(4) 0.8996(3) 0.8899(2) 0.0423(10) Uani 1 1 d .
C19 C 0.7865(4) 0.3459(4) 0.6433(3) 0.0512(11) Uani 1 1 d .
H19 H 0.8171 0.4313 0.6707 0.061 Uiso 1 1 calc R
C23 C 0.6253(4) 0.1582(3) 0.6055(2) 0.0467(10) Uani 1 1 d .
H23 H 0.5463 0.1169 0.6068 0.056 Uiso 1 1 calc R
C47 C 0.9120(4) 0.8124(4) 0.7486(3) 0.0567(12) Uani 1 1 d .
H47 H 0.9085 0.7412 0.7611 0.068 Uiso 1 1 calc R
C43 C 0.8176(4) 0.9701(4) 0.7296(2) 0.0513(11) Uani 1 1 d .
H43 H 0.7499 1.0062 0.7293 0.062 Uiso 1 1 calc R
N1 N 0.5225(4) 0.6039(3) 0.8858(2) 0.0547(9) Uani 1 1 d .
C48 C 0.5504(4) 0.8589(3) 0.7361(2) 0.0406(9) Uani 1 1 d .
C9 C 0.2170(4) 0.5860(4) 0.7115(3) 0.0616(13) Uani 1 1 d .
C12 C 0.8373(4) 0.6033(4) 0.8718(3) 0.0490(10) Uani 1 1 d .
C11 C 0.7373(4) 0.6132(4) 0.9108(2) 0.0491(10) Uani 1 1 d .
C10 C 0.3351(4) 0.5790(3) 0.6909(3) 0.0524(11) Uani 1 1 d .
C49 C 0.5241(4) 0.8271(4) 0.6537(3) 0.0529(11) Uani 1 1 d .
H49 H 0.5705 0.7800 0.6242 0.063 Uiso 1 1 calc R
C24 C 0.5886(4) 0.3081(3) 0.7881(2) 0.0456(10) Uani 1 1 d .
C8 C 0.3395(5) 0.5693(4) 0.6133(3) 0.0623(12) Uani 1 1 d .
H8 H 0.4134 0.5602 0.5972 0.075 Uiso 1 1 calc R
C32 C 0.1924(5) 0.1971(5) 0.6117(4) 0.0856(18) Uani 1 1 d .
H32 H 0.1239 0.1643 0.6284 0.103 Uiso 1 1 calc R
C41 C 0.6254(4) 0.8873(4) 0.9341(2) 0.0544(11) Uani 1 1 d .
H41 H 0.5468 0.8311 0.9092 0.065 Uiso 1 1 calc R
C21 C 0.8156(4) 0.1531(4) 0.5621(3) 0.0573(12) Uani 1 1 d .
H21 H 0.8653 0.1081 0.5345 0.069 Uiso 1 1 calc R
C22 C 0.6995(4) 0.0926(4) 0.5639(2) 0.0535(11) Uani 1 1 d .
H22 H 0.6702 0.0069 0.5370 0.064 Uiso 1 1 calc R
C28 C 0.5355(6) 0.2880(5) 0.9067(3) 0.0782(16) Uani 1 1 d .
H28 H 0.4837 0.2991 0.9423 0.094 Uiso 1 1 calc R
C29 C 0.5121(5) 0.3248(4) 0.8414(3) 0.0624(13) Uani 1 1 d .
H29 H 0.4454 0.3607 0.8336 0.075 Uiso 1 1 calc R
C35 C 0.3928(4) 0.2968(4) 0.5637(3) 0.0559(11) Uani 1 1 d .
H35 H 0.4600 0.3309 0.5465 0.067 Uiso 1 1 calc R
C6 C 0.1271(6) 0.5855(5) 0.5815(4) 0.0867(17) Uani 1 1 d .
H6 H 0.0610 0.5929 0.5459 0.104 Uiso 1 1 calc R
C20 C 0.8593(4) 0.2787(4) 0.6005(3) 0.0599(12) Uani 1 1 d .
H20 H 0.9378 0.3195 0.5980 0.072 Uiso 1 1 calc R
C26 C 0.7098(5) 0.2212(4) 0.8683(3) 0.0613(12) Uani 1 1 d .
H26 H 0.7766 0.1857 0.8768 0.074 Uiso 1 1 calc R
C46 C 1.0186(4) 0.8646(4) 0.7289(3) 0.0703(14) Uani 1 1 d .
H46 H 1.0869 0.8291 0.7291 0.084 Uiso 1 1 calc R
C27 C 0.6330(5) 0.2357(4) 0.9195(3) 0.0712(14) Uani 1 1 d .
H27 H 0.6468 0.2103 0.9631 0.085 Uiso 1 1 calc R
C37 C 0.8309(4) 0.9830(4) 0.9286(3) 0.0578(12) Uani 1 1 d .
H37 H 0.8920 0.9912 0.9000 0.069 Uiso 1 1 calc R
C50 C 0.4315(4) 0.8636(4) 0.6151(3) 0.0624(13) Uani 1 1 d .
H50 H 0.4161 0.8423 0.5597 0.075 Uiso 1 1 calc R
C53 C 0.4789(4) 0.9280(4) 0.7783(3) 0.0550(11) Uani 1 1 d .
H53 H 0.4936 0.9493 0.8337 0.066 Uiso 1 1 calc R
C25 C 0.6892(4) 0.2587(4) 0.8037(3) 0.0522(11) Uani 1 1 d .
H25 H 0.7441 0.2506 0.7700 0.063 Uiso 1 1 calc R
C33 C 0.1746(5) 0.2004(4) 0.5366(3) 0.0712(14) Uani 1 1 d .
H33 H 0.0946 0.1687 0.5018 0.085 Uiso 1 1 calc R
C45 C 1.0235(5) 0.9684(4) 0.7091(3) 0.0652(13) Uani 1 1 d .
H45 H 1.0945 1.0027 0.6952 0.078 Uiso 1 1 calc R
C52 C 0.3863(4) 0.9651(5) 0.7384(3) 0.0722(14) Uani 1 1 d .
H52 H 0.3404 1.0136 0.7674 0.087 Uiso 1 1 calc R
C51 C 0.3606(4) 0.9318(4) 0.6572(3) 0.0659(13) Uani 1 1 d .
H51 H 0.2959 0.9549 0.6305 0.079 Uiso 1 1 calc R
C44 C 0.9243(4) 1.0208(4) 0.7098(3) 0.0599(12) Uani 1 1 d .
H44 H 0.9282 1.0916 0.6969 0.072 Uiso 1 1 calc R
C13 C 0.9536(5) 0.6131(4) 0.9198(3) 0.0665(13) Uani 1 1 d .
H13 H 1.0221 0.6051 0.8971 0.080 Uiso 1 1 calc R
C34 C 0.2740(4) 0.2500(4) 0.5124(3) 0.0614(12) Uani 1 1 d .
H34 H 0.2618 0.2525 0.4610 0.074 Uiso 1 1 calc R
C16 C 0.7551(5) 0.6340(4) 0.9923(3) 0.0654(13) Uani 1 1 d .
H16 H 0.6872 0.6398 1.0158 0.078 Uiso 1 1 calc R
C40 C 0.6537(6) 0.9582(5) 1.0152(3) 0.0711(14) Uani 1 1 d .
H40 H 0.5942 0.9496 1.0447 0.085 Uiso 1 1 calc R
C15 C 0.8703(6) 0.6460(4) 1.0383(3) 0.0744(15) Uani 1 1 d .
C14 C 0.9681(5) 0.6343(5) 1.0000(3) 0.0809(16) Uani 1 1 d .
H14 H 1.0473 0.6413 1.0303 0.097 Uiso 1 1 calc R
C38 C 0.8568(5) 1.0538(4) 1.0093(3) 0.0719(14) Uani 1 1 d .
H38 H 0.9348 1.1109 1.0349 0.086 Uiso 1 1 calc R
C3 C 0.3032(5) 0.5975(5) 0.8438(3) 0.0756(15) Uani 1 1 d .
H3 H 0.2941 0.6027 0.8947 0.091 Uiso 1 1 calc R
C7 C 0.2387(5) 0.5725(5) 0.5594(3) 0.0748(15) Uani 1 1 d .
H7 H 0.2453 0.5660 0.5078 0.090 Uiso 1 1 calc R
C39 C 0.7681(6) 1.0404(5) 1.0517(3) 0.0793(16) Uani 1 1 d .
H39 H 0.7864 1.0881 1.1062 0.095 Uiso 1 1 calc R
C4 C 0.2044(5) 0.5929(5) 0.7882(4) 0.0845(17) Uani 1 1 d .
H4 H 0.1268 0.5944 0.8007 0.101 Uiso 1 1 calc R
C5 C 0.1141(5) 0.5874(5) 0.6550(4) 0.0799(16) Uani 1 1 d .
H5 H 0.0369 0.5897 0.6680 0.096 Uiso 1 1 calc R
C17 C 0.8933(6) 0.6754(6) 1.1277(3) 0.109(2) Uani 1 1 d .
H17A H 0.9280 0.7634 1.1557 0.163 Uiso 1 1 calc R
H17B H 0.9515 0.6316 1.1435 0.163 Uiso 1 1 calc R
H17C H 0.8149 0.6501 1.1406 0.163 Uiso 1 1 calc R

loop_
_atom_site_aniso_label
_atom_site_aniso_U_11
_atom_site_aniso_U_22
_atom_site_aniso_U_33
_atom_site_aniso_U_23
_atom_site_aniso_U_13
_atom_site_aniso_U_12
Rh1 0.0484(2) 0.03260(18) 0.0438(2) 0.01672(14) 0.02300(15) 0.01621(14)
P2 0.0453(6) 0.0342(5) 0.0433(6) 0.0158(5) 0.0166(5) 0.0153(5)
P1 0.0500(7) 0.0338(6) 0.0513(6) 0.0188(5) 0.0257(5) 0.0160(5)
Cl1 0.0652(7) 0.0468(6) 0.0483(6) 0.0213(5) 0.0282(5) 0.0229(5)
N2 0.059(2) 0.0413(19) 0.0432(19) 0.0170(16) 0.0266(18) 0.0183(17)
O1 0.0505(17) 0.0529(17) 0.0596(19) 0.0300(15) 0.0242(14) 0.0209(14)
C2 0.060(3) 0.047(3) 0.060(3) 0.015(2) 0.028(3) 0.017(2)
C42 0.047(2) 0.035(2) 0.043(2) 0.0155(18) 0.0154(19) 0.0108(18)
C1 0.053(3) 0.028(2) 0.060(3) 0.0116(19) 0.021(2) 0.0116(19)
C18 0.051(3) 0.038(2) 0.046(2) 0.0208(19) 0.023(2) 0.0221(19)
C31 0.059(3) 0.084(4) 0.097(4) 0.059(3) 0.028(3) 0.020(3)
C30 0.052(3) 0.033(2) 0.063(3) 0.021(2) 0.031(2) 0.0205(19)
C36 0.055(3) 0.035(2) 0.042(2) 0.0162(18) 0.013(2) 0.021(2)
C19 0.053(3) 0.041(2) 0.070(3) 0.023(2) 0.030(2) 0.019(2)
C23 0.056(3) 0.039(2) 0.051(2) 0.017(2) 0.017(2) 0.020(2)
C47 0.056(3) 0.044(3) 0.082(3) 0.032(2) 0.027(2) 0.017(2)
C43 0.052(3) 0.047(2) 0.062(3) 0.029(2) 0.013(2) 0.012(2)
N1 0.070(3) 0.048(2) 0.057(2) 0.0207(18) 0.037(2) 0.0199(19)
C48 0.042(2) 0.032(2) 0.049(2) 0.0167(18) 0.0121(19) 0.0074(17)
C9 0.049(3) 0.040(3) 0.087(4) 0.009(2) 0.025(3) 0.009(2)
C12 0.056(3) 0.036(2) 0.059(3) 0.024(2) 0.015(2) 0.010(2)
C11 0.065(3) 0.038(2) 0.050(3) 0.020(2) 0.018(2) 0.014(2)
C10 0.060(3) 0.030(2) 0.063(3) 0.009(2) 0.020(2) 0.010(2)
C49 0.061(3) 0.050(3) 0.053(3) 0.022(2) 0.013(2) 0.024(2)
C24 0.061(3) 0.031(2) 0.049(2) 0.0149(19) 0.024(2) 0.013(2)
C8 0.059(3) 0.049(3) 0.073(3) 0.013(2) 0.013(3) 0.019(2)
C32 0.050(3) 0.111(5) 0.124(5) 0.081(4) 0.031(3) 0.011(3)
C41 0.073(3) 0.042(2) 0.048(3) 0.012(2) 0.019(2) 0.016(2)
C21 0.062(3) 0.067(3) 0.057(3) 0.024(2) 0.026(2) 0.039(3)
C22 0.069(3) 0.041(2) 0.050(3) 0.009(2) 0.012(2) 0.031(2)
C28 0.120(5) 0.070(3) 0.071(3) 0.036(3) 0.060(3) 0.037(3)
C29 0.085(3) 0.053(3) 0.077(3) 0.034(3) 0.050(3) 0.035(3)
C35 0.054(3) 0.053(3) 0.060(3) 0.016(2) 0.023(2) 0.011(2)
C6 0.080(4) 0.067(4) 0.086(4) 0.001(3) -0.001(3) 0.022(3)
C20 0.055(3) 0.061(3) 0.082(3) 0.033(3) 0.039(3) 0.026(2)
C26 0.071(3) 0.054(3) 0.056(3) 0.020(2) 0.008(3) 0.015(2)
C46 0.049(3) 0.073(3) 0.106(4) 0.042(3) 0.034(3) 0.025(3)
C27 0.113(4) 0.061(3) 0.049(3) 0.028(2) 0.024(3) 0.026(3)
C37 0.059(3) 0.056(3) 0.058(3) 0.020(2) 0.006(2) 0.021(2)
C50 0.075(3) 0.067(3) 0.048(3) 0.027(2) 0.005(2) 0.025(3)
C53 0.054(3) 0.060(3) 0.058(3) 0.024(2) 0.017(2) 0.027(2)
C25 0.058(3) 0.048(3) 0.054(3) 0.020(2) 0.018(2) 0.015(2)
C33 0.051(3) 0.064(3) 0.101(4) 0.036(3) 0.016(3) 0.013(3)
C45 0.057(3) 0.069(3) 0.086(4) 0.044(3) 0.031(3) 0.013(3)
C52 0.059(3) 0.081(4) 0.082(4) 0.026(3) 0.015(3) 0.040(3)
C51 0.051(3) 0.070(3) 0.080(4) 0.033(3) 0.005(3) 0.023(3)
C44 0.056(3) 0.059(3) 0.078(3) 0.045(3) 0.017(2) 0.007(2)
C13 0.058(3) 0.073(3) 0.075(3) 0.039(3) 0.016(3) 0.013(3)
C34 0.063(3) 0.056(3) 0.061(3) 0.016(2) 0.016(3) 0.015(2)
C16 0.088(4) 0.063(3) 0.048(3) 0.020(2) 0.022(3) 0.020(3)
C40 0.094(4) 0.071(3) 0.060(3) 0.025(3) 0.032(3) 0.035(3)
C15 0.100(4) 0.059(3) 0.057(3) 0.026(3) 0.008(3) 0.005(3)
C14 0.077(4) 0.073(4) 0.082(4) 0.039(3) -0.007(3) -0.002(3)
C38 0.069(3) 0.065(3) 0.060(3) 0.008(3) -0.011(3) 0.016(3)
C3 0.075(4) 0.077(4) 0.083(4) 0.022(3) 0.052(3) 0.024(3)
C7 0.074(4) 0.071(3) 0.070(3) 0.011(3) 0.010(3) 0.029(3)
C39 0.107(5) 0.077(4) 0.051(3) 0.015(3) 0.015(3) 0.037(4)
C4 0.057(4) 0.091(4) 0.108(5) 0.025(4) 0.040(4) 0.028(3)
C5 0.049(3) 0.060(3) 0.106(5) 0.001(3) 0.014(3) 0.013(2)
C17 0.147(6) 0.107(5) 0.058(3) 0.031(3) 0.002(4) 0.019(4)

loop_
_atom_type_symbol
_atom_type_description
_atom_type_scat_dispersion_real
_atom_type_scat_dispersion_imag
_atom_type_scat_source
C C 0.0033 0.0016 'International Tables Vol C Tables 4.2.6.8 and 6.1.1.4'
H H 0.0000 0.0000 'International Tables Vol C Tables 4.2.6.8 and 6.1.1.4'
N N 0.0061 0.0033 'International Tables Vol C Tables 4.2.6.8 and 6.1.1.4'
O O 0.0106 0.0060 'International Tables Vol C Tables 4.2.6.8 and 6.1.1.4'
P P 0.1023 0.0942 'International Tables Vol C Tables 4.2.6.8 and 6.1.1.4'
Cl Cl 0.1484 0.1585 'International Tables Vol C Tables 4.2.6.8 and 6.1.1.4'
Rh Rh -1.1178 0.9187 'International Tables Vol C Tables 4.2.6.8 and 6.1.1.4'

loop_
_geom_angle_atom_site_label_1
_geom_angle_atom_site_label_2
_geom_angle_atom_site_label_3
_geom_angle
N2 Rh1 C1 78.82(16)
N2 Rh1 O1 80.19(13)
C1 Rh1 O1 158.93(14)
N2 Rh1 P1 92.64(9)
C1 Rh1 P1 90.44(10)
O1 Rh1 P1 88.61(7)
N2 Rh1 P2 93.16(9)
C1 Rh1 P2 89.67(10)
O1 Rh1 P2 93.41(7)
P1 Rh1 P2 174.11(4)
N2 Rh1 Cl1 174.05(11)
C1 Rh1 Cl1 107.10(13)
O1 Rh1 Cl1 93.91(8)
P1 Rh1 Cl1 87.93(4)
P2 Rh1 Cl1 86.41(3)
C48 P2 C42 102.87(17)
C48 P2 C36 104.88(17)
C42 P2 C36 102.96(18)
C48 P2 Rh1 114.30(12)
C42 P2 Rh1 114.95(12)
C36 P2 Rh1 115.35(12)
C30 P1 C18 102.40(18)
C30 P1 C24 108.71(18)
C18 P1 C24 101.15(17)
C30 P1 Rh1 113.39(12)
C18 P1 Rh1 117.30(13)
C24 P1 Rh1 112.69(13)
N1 N2 C11 121.3(3)
N1 N2 Rh1 122.1(3)
C11 N2 Rh1 116.6(3)
C12 O1 Rh1 107.7(2)
C1 C2 N1 119.8(4)
C1 C2 C3 122.8(5)
N1 C2 C3 117.3(4)
C47 C42 C43 118.8(4)
C47 C42 P2 120.8(3)
C43 C42 P2 120.3(3)
C2 C1 C10 116.6(4)
C2 C1 Rh1 109.0(3)
C10 C1 Rh1 134.4(3)
C19 C18 C23 119.7(4)
C19 C18 P1 122.4(3)
C23 C18 P1 117.8(3)
C32 C31 C30 120.8(5)
C32 C31 H31 119.6
C30 C31 H31 119.6
C35 C30 C31 117.3(4)
C35 C30 P1 117.5(3)
C31 C30 P1 125.0(4)
C41 C36 C37 118.9(4)
C41 C36 P2 119.6(3)
C37 C36 P2 121.5(3)
C18 C19 C20 119.9(4)
C18 C19 H19 120.0
C20 C19 H19 120.0
C18 C23 C22 119.7(4)
C18 C23 H23 120.2
C22 C23 H23 120.2
C42 C47 C46 120.4(4)
C42 C47 H47 119.8
C46 C47 H47 119.8
C44 C43 C42 120.1(4)
C44 C43 H43 120.0
C42 C43 H43 120.0
N2 N1 C2 110.3(3)
C49 C48 C53 118.2(4)
C49 C48 P2 117.8(3)
C53 C48 P2 123.9(3)
C4 C9 C5 119.9(5)
C4 C9 C10 120.0(5)
C5 C9 C10 120.0(5)
O1 C12 C13 122.6(4)
O1 C12 C11 121.5(4)
C13 C12 C11 115.9(4)
N2 C11 C16 124.4(4)
N2 C11 C12 113.7(4)
C16 C11 C12 121.8(4)
C8 C10 C1 123.3(4)
C8 C10 C9 116.7(4)
C1 C10 C9 120.0(4)
C50 C49 C48 121.0(4)
C50 C49 H49 119.5
C48 C49 H49 119.5
C25 C24 C29 118.2(4)
C25 C24 P1 119.3(3)
C29 C24 P1 122.1(3)
C7 C8 C10 122.3(5)
C7 C8 H8 118.8
C10 C8 H8 118.8
C33 C32 C31 120.7(5)
C33 C32 H32 119.7
C31 C32 H32 119.7
C40 C41 C36 120.2(5)
C40 C41 H41 119.9
C36 C41 H41 119.9
C20 C21 C22 120.6(4)
C20 C21 H21 119.7
C22 C21 H21 119.7
C21 C22 C23 120.3(4)
C21 C22 H22 119.9
C23 C22 H22 119.9
C27 C28 C29 121.2(5)
C27 C28 H28 119.4
C29 C28 H28 119.4
C24 C29 C28 119.6(5)
C24 C29 H29 120.2
C28 C29 H29 120.2
C34 C35 C30 121.0(4)
C34 C35 H35 119.5
C30 C35 H35 119.5
C5 C6 C7 120.3(5)
C5 C6 H6 119.9
C7 C6 H6 119.9
C21 C20 C19 119.9(4)
C21 C20 H20 120.1
C19 C20 H20 120.1
C27 C26 C25 120.2(5)
C27 C26 H26 119.9
C25 C26 H26 119.9
C45 C46 C47 120.1(4)
C45 C46 H46 120.0
C47 C46 H46 120.0
C26 C27 C28 119.5(5)
C26 C27 H27 120.3
C28 C27 H27 120.3
C38 C37 C36 120.1(5)
C38 C37 H37 120.0
C36 C37 H37 120.0
C49 C50 C51 120.6(4)
C49 C50 H50 119.7
C51 C50 H50 119.7
C52 C53 C48 120.0(4)
C52 C53 H53 120.0
C48 C53 H53 120.0
C24 C25 C26 121.2(4)
C24 C25 H25 119.4
C26 C25 H25 119.4
C34 C33 C32 119.8(5)
C34 C33 H33 120.1
C32 C33 H33 120.1
C44 C45 C46 119.8(4)
C44 C45 H45 120.1
C46 C45 H45 120.1
C51 C52 C53 121.0(5)
C51 C52 H52 119.5
C53 C52 H52 119.5
C52 C51 C50 119.1(4)
C52 C51 H51 120.4
C50 C51 H51 120.4
C45 C44 C43 120.8(4)
C45 C44 H44 119.6
C43 C44 H44 119.6
C14 C13 C12 120.7(5)
C14 C13 H13 119.6
C12 C13 H13 119.6
C33 C34 C35 120.4(5)
C33 C34 H34 119.8
C35 C34 H34 119.8
C15 C16 C11 121.1(5)
C15 C16 H16 119.4
C11 C16 H16 119.4
C39 C40 C41 120.1(5)
C39 C40 H40 120.0
C41 C40 H40 120.0
C16 C15 C14 117.1(5)
C16 C15 C17 121.9(6)
C14 C15 C17 120.9(6)
C13 C14 C15 123.2(5)
C13 C14 H14 118.4
C15 C14 H14 118.4
C39 C38 C37 120.1(5)
C39 C38 H38 119.9
C37 C38 H38 119.9
C4 C3 C2 119.9(5)
C4 C3 H3 120.0
C2 C3 H3 120.0
C8 C7 C6 120.2(5)
C8 C7 H7 119.9
C6 C7 H7 119.9
C40 C39 C38 120.7(5)
C40 C39 H39 119.6
C38 C39 H39 119.6
C3 C4 C9 120.6(5)
C3 C4 H4 119.7
C9 C4 H4 119.7
C6 C5 C9 120.2(5)
C6 C5 H5 119.9
C9 C5 H5 119.9
C15 C17 H17A 109.5
C15 C17 H17B 109.5
H17A C17 H17B 109.5
C15 C17 H17C 109.5
H17A C17 H17C 109.5
H17B C17 H17C 109.5

loop_
_geom_bond_atom_site_label_1
_geom_bond_atom_site_label_2
_geom_bond_distance
Rh1 N2 1.938(3)
Rh1 C1 2.040(4)
Rh1 O1 2.184(3)
Rh1 P1 2.3589(12)
Rh1 P2 2.3745(13)
Rh1 Cl1 2.3755(12)
P2 C48 1.825(4)
P2 C42 1.826(4)
P2 C36 1.837(4)
P1 C30 1.820(4)
P1 C18 1.832(4)
P1 C24 1.834(4)
N2 N1 1.283(4)
N2 C11 1.389(5)
O1 C12 1.301(5)
C2 C1 1.386(6)
C2 N1 1.392(6)
C2 C3 1.427(6)
C42 C47 1.377(5)
C42 C43 1.385(5)
C1 C10 1.426(6)
C18 C19 1.376(5)
C18 C23 1.383(5)
C31 C32 1.374(7)
C31 C30 1.388(6)
C31 H31 0.9300
C30 C35 1.387(6)
C36 C41 1.386(6)
C36 C37 1.386(6)
C19 C20 1.391(5)
C19 H19 0.9300
C23 C22 1.383(5)
C23 H23 0.9300
C47 C46 1.387(6)
C47 H47 0.9300
C43 C44 1.382(6)
C43 H43 0.9300
C48 C49 1.383(5)
C48 C53 1.384(5)
C9 C4 1.400(7)
C9 C5 1.409(7)
C9 C10 1.434(6)
C12 C13 1.394(6)
C12 C11 1.417(6)
C11 C16 1.392(6)
C10 C8 1.384(6)
C49 C50 1.359(6)
C49 H49 0.9300
C24 C25 1.379(5)
C24 C29 1.382(5)
C8 C7 1.373(6)
C8 H8 0.9300
C32 C33 1.358(7)
C32 H32 0.9300
C41 C40 1.383(6)
C41 H41 0.9300
C21 C20 1.362(6)
C21 C22 1.364(6)
C21 H21 0.9300
C22 H22 0.9300
C28 C27 1.363(7)
C28 C29 1.388(6)
C28 H28 0.9300
C29 H29 0.9300
C35 C34 1.378(6)
C35 H35 0.9300
C6 C5 1.358(8)
C6 C7 1.386(7)
C6 H6 0.9300
C20 H20 0.9300
C26 C27 1.356(6)
C26 C25 1.380(6)
C26 H26 0.9300
C46 C45 1.372(6)
C46 H46 0.9300
C27 H27 0.9300
C37 C38 1.379(6)
C37 H37 0.9300
C50 C51 1.373(6)
C50 H50 0.9300
C53 C52 1.375(6)
C53 H53 0.9300
C25 H25 0.9300
C33 C34 1.357(6)
C33 H33 0.9300
C45 C44 1.358(6)
C45 H45 0.9300
C52 C51 1.361(6)
C52 H52 0.9300
C51 H51 0.9300
C44 H44 0.9300
C13 C14 1.369(7)
C13 H13 0.9300
C34 H34 0.9300
C16 C15 1.361(7)
C16 H16 0.9300
C40 C39 1.355(7)
C40 H40 0.9300
C15 C14 1.390(7)
C15 C17 1.510(7)
C14 H14 0.9300
C38 C39 1.366(7)
C38 H38 0.9300
C3 C4 1.340(7)
C3 H3 0.9300
C7 H7 0.9300
C39 H39 0.9300
C4 H4 0.9300
C5 H5 0.9300
C17 H17A 0.9600
C17 H17B 0.9600
C17 H17C 0.9600

loop_
_geom_torsion_atom_site_label_1
_geom_torsion_atom_site_label_2
_geom_torsion_atom_site_label_3
_geom_torsion_atom_site_label_4
_geom_torsion
N2 Rh1 P2 C48 -113.42(17)
C1 Rh1 P2 C48 -34.63(19)
O1 Rh1 P2 C48 166.23(15)
P1 Rh1 P2 C48 56.4(4)
Cl1 Rh1 P2 C48 72.52(14)
N2 Rh1 P2 C42 127.91(17)
C1 Rh1 P2 C42 -153.30(19)
O1 Rh1 P2 C42 47.56(16)
P1 Rh1 P2 C42 -62.3(4)
Cl1 Rh1 P2 C42 -46.14(14)
N2 Rh1 P2 C36 8.30(18)
C1 Rh1 P2 C36 87.09(19)
O1 Rh1 P2 C36 -72.05(16)
P1 Rh1 P2 C36 178.1(4)
Cl1 Rh1 P2 C36 -165.76(15)
N2 Rh1 P1 C30 110.63(17)
C1 Rh1 P1 C30 31.80(19)
O1 Rh1 P1 C30 -169.26(16)
P2 Rh1 P1 C30 -59.2(4)
Cl1 Rh1 P1 C30 -75.30(14)
N2 Rh1 P1 C18 -130.26(18)
C1 Rh1 P1 C18 150.91(19)
O1 Rh1 P1 C18 -50.15(16)
P2 Rh1 P1 C18 59.9(4)
Cl1 Rh1 P1 C18 43.81(14)
N2 Rh1 P1 C24 -13.41(18)
C1 Rh1 P1 C24 -92.24(19)
O1 Rh1 P1 C24 66.71(16)
P2 Rh1 P1 C24 176.8(4)
Cl1 Rh1 P1 C24 160.67(15)
C1 Rh1 N2 N1 1.1(3)
O1 Rh1 N2 N1 -176.9(3)
P1 Rh1 N2 N1 -88.8(3)
P2 Rh1 N2 N1 90.1(3)
Cl1 Rh1 N2 N1 175.8(7)
C1 Rh1 N2 C11 -178.2(3)
O1 Rh1 N2 C11 3.7(3)
P1 Rh1 N2 C11 91.9(3)
P2 Rh1 N2 C11 -89.2(3)
Cl1 Rh1 N2 C11 -3.5(11)
N2 Rh1 O1 C12 -3.3(2)
C1 Rh1 O1 C12 -8.7(5)
P1 Rh1 O1 C12 -96.3(2)
P2 Rh1 O1 C12 89.3(2)
Cl1 Rh1 O1 C12 175.9(2)
C48 P2 C42 C47 -157.9(3)
C36 P2 C42 C47 93.2(4)
Rh1 P2 C42 C47 -33.1(4)
C48 P2 C42 C43 25.0(4)
C36 P2 C42 C43 -83.9(4)
Rh1 P2 C42 C43 149.9(3)
N1 C2 C1 C10 -178.4(3)
C3 C2 C1 C10 0.1(6)
N1 C2 C1 Rh1 1.1(5)
C3 C2 C1 Rh1 179.5(4)
N2 Rh1 C1 C2 -1.0(3)
O1 Rh1 C1 C2 4.3(5)
P1 Rh1 C1 C2 91.6(3)
P2 Rh1 C1 C2 -94.3(3)
Cl1 Rh1 C1 C2 179.5(2)
N2 Rh1 C1 C10 178.2(4)
O1 Rh1 C1 C10 -176.4(3)
P1 Rh1 C1 C10 -89.2(4)
P2 Rh1 C1 C10 85.0(4)
Cl1 Rh1 C1 C10 -1.2(4)
C30 P1 C18 C19 142.0(3)
C24 P1 C18 C19 -105.8(4)
Rh1 P1 C18 C19 17.2(4)
C30 P1 C18 C23 -43.0(3)
C24 P1 C18 C23 69.2(3)
Rh1 P1 C18 C23 -167.8(2)
C32 C31 C30 C35 -0.8(7)
C32 C31 C30 P1 175.4(4)
C18 P1 C30 C35 -55.7(3)
C24 P1 C30 C35 -162.1(3)
Rh1 P1 C30 C35 71.7(3)
C18 P1 C30 C31 128.2(4)
C24 P1 C30 C31 21.7(4)
Rh1 P1 C30 C31 -104.5(4)
C48 P2 C36 C41 66.7(3)
C42 P2 C36 C41 174.0(3)
Rh1 P2 C36 C41 -60.0(3)
C48 P2 C36 C37 -114.3(3)
C42 P2 C36 C37 -7.0(4)
Rh1 P2 C36 C37 119.0(3)
C23 C18 C19 C20 1.2(6)
P1 C18 C19 C20 176.1(3)
C19 C18 C23 C22 -0.4(6)
P1 C18 C23 C22 -175.6(3)
C43 C42 C47 C46 1.3(7)
P2 C42 C47 C46 -175.8(4)
C47 C42 C43 C44 -1.1(6)
P2 C42 C43 C44 176.0(3)
C11 N2 N1 C2 178.5(3)
Rh1 N2 N1 C2 -0.8(4)
C1 C2 N1 N2 -0.3(5)
C3 C2 N1 N2 -178.8(4)
C42 P2 C48 C49 56.4(3)
C36 P2 C48 C49 163.8(3)
Rh1 P2 C48 C49 -68.9(3)
C42 P2 C48 C53 -125.0(3)
C36 P2 C48 C53 -17.6(4)
Rh1 P2 C48 C53 109.7(3)
Rh1 O1 C12 C13 -177.6(3)
Rh1 O1 C12 C11 2.6(4)
N1 N2 C11 C16 -3.7(6)
Rh1 N2 C11 C16 175.6(3)
N1 N2 C11 C12 177.1(3)
Rh1 N2 C11 C12 -3.5(4)
O1 C12 C11 N2 0.3(5)
C13 C12 C11 N2 -179.6(4)
O1 C12 C11 C16 -178.9(4)
C13 C12 C11 C16 1.2(6)
C2 C1 C10 C8 -179.8(4)
Rh1 C1 C10 C8 1.0(6)
C2 C1 C10 C9 1.8(6)
Rh1 C1 C10 C9 -177.5(3)
C4 C9 C10 C8 178.5(4)
C5 C9 C10 C8 -2.3(6)
C4 C9 C10 C1 -3.0(6)
C5 C9 C10 C1 176.2(4)
C53 C48 C49 C50 0.7(6)
P2 C48 C49 C50 179.3(3)
C30 P1 C24 C25 127.6(3)
C18 P1 C24 C25 20.2(4)
Rh1 P1 C24 C25 -105.9(3)
C30 P1 C24 C29 -60.0(4)
C18 P1 C24 C29 -167.4(4)
Rh1 P1 C24 C29 66.5(4)
C1 C10 C8 C7 -175.2(4)
C9 C10 C8 C7 3.3(6)
C30 C31 C32 C33 1.3(8)
C37 C36 C41 C40 0.6(6)
P2 C36 C41 C40 179.7(3)
C20 C21 C22 C23 -0.7(7)
C18 C23 C22 C21 0.2(6)
C25 C24 C29 C28 -2.3(7)
P1 C24 C29 C28 -174.8(4)
C27 C28 C29 C24 0.3(8)
C31 C30 C35 C34 0.0(6)
P1 C30 C35 C34 -176.5(3)
C22 C21 C20 C19 1.5(7)
C18 C19 C20 C21 -1.7(7)
C42 C47 C46 C45 -1.2(8)
C25 C26 C27 C28 -0.1(7)
C29 C28 C27 C26 1.0(8)
C41 C36 C37 C38 -1.3(6)
P2 C36 C37 C38 179.7(3)
C48 C49 C50 C51 -0.9(7)
C49 C48 C53 C52 -1.2(6)
P2 C48 C53 C52 -179.7(4)
C29 C24 C25 C26 3.2(6)
P1 C24 C25 C26 175.9(3)
C27 C26 C25 C24 -2.0(7)
C31 C32 C33 C34 -1.0(8)
C47 C46 C45 C44 0.8(8)
C48 C53 C52 C51 2.0(7)
C53 C52 C51 C50 -2.2(8)
C49 C50 C51 C52 1.6(7)
C46 C45 C44 C43 -0.6(8)
C42 C43 C44 C45 0.8(7)
O1 C12 C13 C14 178.5(4)
C11 C12 C13 C14 -1.7(6)
C32 C33 C34 C35 0.2(7)
C30 C35 C34 C33 0.3(7)
N2 C11 C16 C15 -178.9(4)
C12 C11 C16 C15 0.2(7)
C36 C41 C40 C39 0.2(7)
C11 C16 C15 C14 -1.1(7)
C11 C16 C15 C17 176.6(4)
C12 C13 C14 C15 0.8(8)
C16 C15 C14 C13 0.7(8)
C17 C15 C14 C13 -177.1(5)
C36 C37 C38 C39 1.2(7)
C1 C2 C3 C4 -0.7(7)
N1 C2 C3 C4 177.7(5)
C10 C8 C7 C6 -0.2(7)
C5 C6 C7 C8 -4.0(8)
C41 C40 C39 C38 -0.3(8)
C37 C38 C39 C40 -0.4(8)
C2 C3 C4 C9 -0.5(8)
C5 C9 C4 C3 -176.9(5)
C10 C9 C4 C3 2.3(8)
C7 C6 C5 C9 4.9(8)
C4 C9 C5 C6 177.5(5)
C10 C9 C5 C6 -1.7(7)
